data_4003360
loop_
_publ_author_name
'Chen, Mansheng'
'Chen, Shoushun'
'Chen, Wei'
'Lucier, Bryan E. G.'
'Zhang, Yue'
'Zheng, Anmin'
'Huang, Yining'

_publ_section_title
;
 Analyzing Gas Adsorption in an Amide-Functionalized Metal Organic
 Framework: Are the Carbonyl or Amine Groups Responsible?
;
_journal_issue 11
_journal_name_full 'Chemistry of Materials'
_journal_page_first 3613
_journal_paper_doi 10.1021/acs.chemmater.8b00681
_journal_volume 30
_journal_year 2018
_chemical_formula_sum 'C14.7 H8 Cu N2 O5'
_chemical_formula_weight 356.17
_space_group_IT_number 14
_space_group_name_Hall '-P 2yn'
_space_group_name_H-M_alt 'P 1 21/n 1'
_atom_sites_solution_hydrogens geom
_atom_sites_solution_primary direct
_atom_sites_solution_secondary difmap
_audit_creation_method SHELXL-97
_cell_angle_alpha 90.00
_cell_angle_beta 103.064(7)
_cell_angle_gamma 90.00
_cell_formula_units_Z 4
_cell_length_a 8.1474(15)
_cell_length_b 10.5098(17)
_cell_length_c 17.662(3)
_cell_measurement_temperature 85(2)
_cell_volume 1473.2(4)
_computing_structure_refinement 'SHELXL-97 (Sheldrick, 1997)'
_computing_structure_solution 'SHELXS-97 (Sheldrick, 1990)'
_diffrn_ambient_temperature 85(2)
_diffrn_measured_fraction_theta_full 0.983
_diffrn_measured_fraction_theta_max 0.983
_diffrn_radiation_monochromator graphite
_diffrn_radiation_source 'fine-focus sealed tube'
_diffrn_radiation_type CuK\a
_diffrn_radiation_wavelength 1.54178
_diffrn_reflns_av_R_equivalents 0.0455
_diffrn_reflns_av_sigmaI/netI 0.0252
_diffrn_reflns_limit_h_max 9
_diffrn_reflns_limit_h_min -9
_diffrn_reflns_limit_k_max 12
_diffrn_reflns_limit_k_min -12
_diffrn_reflns_limit_l_max 20
_diffrn_reflns_limit_l_min -19
_diffrn_reflns_number 19782
_diffrn_reflns_theta_full 66.17
_diffrn_reflns_theta_max 66.17
_diffrn_reflns_theta_min 4.93
_exptl_absorpt_coefficient_mu 2.352
_exptl_absorpt_correction_T_max 0.6948
_exptl_absorpt_correction_T_min 0.5629
_exptl_crystal_density_diffrn 1.606
_exptl_crystal_density_method 'not measured'
_exptl_crystal_F_000 717
_exptl_crystal_size_max 0.28
_exptl_crystal_size_mid 0.21
_exptl_crystal_size_min 0.17
_refine_diff_density_max 0.398
_refine_diff_density_min -0.349
_refine_diff_density_rms 0.071
_refine_ls_extinction_method none
_refine_ls_goodness_of_fit_ref 1.072
_refine_ls_hydrogen_treatment mixed
_refine_ls_matrix_type full
_refine_ls_number_parameters 235
_refine_ls_number_reflns 2535
_refine_ls_number_restraints 2
_refine_ls_restrained_S_all 1.072
_refine_ls_R_factor_all 0.0366
_refine_ls_R_factor_gt 0.0336
_refine_ls_shift/su_max 0.020
_refine_ls_shift/su_mean 0.001
_refine_ls_structure_factor_coef Fsqd
_refine_ls_weighting_details 'calc w=1/[\s^2^(Fo^2^)+(0.0412P)^2^+2.1832P] where P=(Fo^2^+2Fc^2^)/3'
_refine_ls_weighting_scheme calc
_refine_ls_wR_factor_gt 0.0865
_refine_ls_wR_factor_ref 0.0879
_reflns_number_gt 2355
_reflns_number_total 2535
_reflns_threshold_expression >2sigma(I)
_cod_data_source_file cm8b00681_si_004.cif
_cod_data_source_block n18019_0m
_cod_original_formula_sum 'C14.70 H8 Cu N2 O5'
_cod_database_code 4003360

loop_
_symmetry_equiv_pos_as_xyz
'x, y, z'
'-x+1/2, y+1/2, -z+1/2'
'-x, -y, -z'
'x-1/2, -y-1/2, z-1/2'

loop_
_atom_site_label
_atom_site_type_symbol
_atom_site_fract_x
_atom_site_fract_y
_atom_site_fract_z
_atom_site_U_iso_or_equiv
_atom_site_adp_type
_atom_site_occupancy
_atom_site_symmetry_multiplicity
_atom_site_calc_flag
_atom_site_refinement_flags
_atom_site_disorder_assembly
_atom_site_disorder_group
Cu1 Cu 0.17792(4) 0.44790(3) 0.567579(18) 0.01345(14) Uani 1 1 d . . .
C1 C 0.3125(3) 0.3745(2) 0.71555(14) 0.0148(5) Uani 1 1 d . . .
C2 C 0.3293(3) 0.3830(2) 0.80204(13) 0.0147(5) Uani 1 1 d . . .
C3 C 0.2553(3) 0.4838(2) 0.83313(14) 0.0145(5) Uani 1 1 d . . .
H3 H 0.1975 0.5480 0.7996 0.017 Uiso 1 1 calc R . .
C4 C 0.2646(3) 0.4920(2) 0.91246(14) 0.0139(5) Uani 1 1 d . . .
C5 C 0.3527(3) 0.3988(2) 0.96224(13) 0.0137(5) Uani 1 1 d . . .
H5 H 0.3621 0.4037 1.0168 0.016 Uiso 1 1 calc R . .
C6 C 0.4262(3) 0.2988(2) 0.93011(13) 0.0136(5) Uani 1 1 d . . .
C7 C 0.4154(3) 0.2886(2) 0.85067(13) 0.0143(5) Uani 1 1 d . . .
H7 H 0.4655 0.2190 0.8300 0.017 Uiso 1 1 calc R . .
C8 C 0.5162(3) 0.1999(2) 0.98369(13) 0.0136(5) Uani 1 1 d . . .
C9 C 0.1443(3) 0.6081(2) 1.00856(14) 0.0151(5) Uani 1 1 d . . .
C10 C 0.0424(3) 0.7238(2) 1.01892(14) 0.0160(5) Uani 1 1 d . . .
C11 C -0.0629(3) 0.7885(2) 0.95802(14) 0.0165(5) Uani 1 1 d . . .
H11 H -0.0667 0.7655 0.9056 0.020 Uiso 1 1 calc R . .
C12 C -0.1616(3) 0.8866(2) 0.97475(14) 0.0158(5) Uani 1 1 d . . .
H12 H -0.2323 0.9310 0.9329 0.019 Uiso 1 1 calc R . .
C13 C -0.0580(3) 0.8596(2) 1.10688(14) 0.0179(5) Uani 1 1 d . . .
H13 H -0.0558 0.8847 1.1588 0.021 Uiso 1 1 calc R . .
C14 C 0.0439(3) 0.7618(2) 1.09438(14) 0.0181(5) Uani 1 1 d . . .
H14 H 0.1154 0.7201 1.1372 0.022 Uiso 1 1 calc R . .
C15A C 0.635(4) 0.851(4) 0.7932(16) 0.096(8) Uani 0.203(11) 1 d P A 1
C16A C 0.694(7) 0.594(6) 0.785(3) 0.098(15) Uani 0.131(10) 1 d P B 5
C15C C 0.657(5) 0.971(5) 0.782(2) 0.096(8) Uani 0.148(11) 1 d P C 3
C15B C 0.785(7) 0.752(7) 0.771(3) 0.096(8) Uani 0.100(10) 1 d P D 2
C16B C 0.717(7) 0.509(6) 0.772(3) 0.098(15) Uani 0.120(10) 1 d P E 6
C15D C 0.617(15) 0.696(16) 0.803(7) 0.096(8) Uani 0.049(11) 1 d P F 4
N1 N 0.1844(2) 0.59632(19) 0.93874(11) 0.0146(4) Uani 1 1 d . . .
H1 H 0.1575 0.6605 0.9063 0.018 Uiso 1 1 calc R . .
N2 N -0.1617(3) 0.92166(19) 1.04772(12) 0.0149(4) Uani 1 1 d . . .
O1 O 0.2262(2) 0.46525(16) 0.67673(9) 0.0171(4) Uani 1 1 d . . .
O2 O 0.3786(2) 0.28665(16) 0.68677(9) 0.0183(4) Uani 1 1 d . . .
O3 O 0.5343(2) 0.20822(16) 1.05616(9) 0.0156(4) Uani 1 1 d . . .
O4 O 0.5787(2) 0.10138(16) 0.95695(9) 0.0164(4) Uani 1 1 d . . .
O5 O 0.1833(2) 0.53186(17) 1.06204(10) 0.0202(4) Uani 1 1 d . . .

loop_
_atom_site_aniso_label
_atom_site_aniso_U_11
_atom_site_aniso_U_22
_atom_site_aniso_U_33
_atom_site_aniso_U_23
_atom_site_aniso_U_13
_atom_site_aniso_U_12
Cu1 0.0188(2) 0.0127(2) 0.0086(2) -0.00008(13) 0.00264(14) -0.00248(14)
C1 0.0165(11) 0.0145(12) 0.0131(12) 0.0010(10) 0.0028(9) -0.0043(10)
C2 0.0175(12) 0.0151(12) 0.0118(12) -0.0005(9) 0.0038(9) -0.0027(10)
C3 0.0185(12) 0.0115(11) 0.0134(12) 0.0032(9) 0.0037(9) -0.0002(9)
C4 0.0152(11) 0.0116(11) 0.0154(12) -0.0007(9) 0.0044(9) 0.0004(9)
C5 0.0174(11) 0.0135(12) 0.0104(11) -0.0002(9) 0.0034(9) -0.0022(10)
C6 0.0154(11) 0.0126(12) 0.0128(11) 0.0007(9) 0.0029(9) -0.0015(9)
C7 0.0171(12) 0.0131(12) 0.0135(11) -0.0012(9) 0.0054(9) -0.0017(9)
C8 0.0129(11) 0.0142(12) 0.0143(12) 0.0009(9) 0.0041(9) -0.0025(9)
C9 0.0160(11) 0.0158(12) 0.0136(12) -0.0006(10) 0.0036(9) -0.0003(10)
C10 0.0175(12) 0.0140(12) 0.0178(12) 0.0008(10) 0.0064(10) -0.0022(10)
C11 0.0198(12) 0.0180(12) 0.0129(11) -0.0006(10) 0.0063(9) -0.0009(10)
C12 0.0163(12) 0.0166(12) 0.0143(12) 0.0022(10) 0.0028(9) -0.0011(10)
C13 0.0209(12) 0.0201(13) 0.0119(11) -0.0007(10) 0.0024(10) 0.0016(10)
C14 0.0215(12) 0.0183(13) 0.0136(12) 0.0009(10) 0.0019(9) 0.0018(10)
C15A 0.073(12) 0.14(2) 0.066(12) -0.003(16) -0.003(9) 0.005(16)
C16A 0.11(2) 0.09(3) 0.065(19) 0.07(3) -0.026(17) -0.01(3)
C15C 0.073(12) 0.14(2) 0.066(12) -0.003(16) -0.003(9) 0.005(16)
C15B 0.073(12) 0.14(2) 0.066(12) -0.003(16) -0.003(9) 0.005(16)
C16B 0.11(2) 0.09(3) 0.065(19) 0.07(3) -0.026(17) -0.01(3)
C15D 0.073(12) 0.14(2) 0.066(12) -0.003(16) -0.003(9) 0.005(16)
N1 0.0196(10) 0.0124(10) 0.0125(10) 0.0021(8) 0.0049(8) 0.0023(8)
N2 0.0175(10) 0.0140(10) 0.0135(10) -0.0002(8) 0.0042(8) -0.0011(8)
O1 0.0249(9) 0.0147(9) 0.0109(8) 0.0017(7) 0.0023(7) 0.0005(7)
O2 0.0239(9) 0.0188(9) 0.0131(8) -0.0023(7) 0.0059(7) 0.0015(7)
O3 0.0221(9) 0.0144(8) 0.0100(8) 0.0002(6) 0.0029(7) 0.0030(7)
O4 0.0219(9) 0.0155(9) 0.0117(8) 0.0001(7) 0.0038(7) 0.0054(7)
O5 0.0282(10) 0.0186(9) 0.0150(9) 0.0027(7) 0.0077(8) 0.0053(7)

loop_
_atom_type_symbol
_atom_type_description
_atom_type_scat_dispersion_real
_atom_type_scat_dispersion_imag
_atom_type_scat_source
C C 0.0181 0.0091 'International Tables Vol C Tables 4.2.6.8 and 6.1.1.4'
H H 0.0000 0.0000 'International Tables Vol C Tables 4.2.6.8 and 6.1.1.4'
N N 0.0311 0.0180 'International Tables Vol C Tables 4.2.6.8 and 6.1.1.4'
O O 0.0492 0.0322 'International Tables Vol C Tables 4.2.6.8 and 6.1.1.4'
Cu Cu -1.9646 0.5888 'International Tables Vol C Tables 4.2.6.8 and 6.1.1.4'

loop_
_geom_angle_atom_site_label_1
_geom_angle_atom_site_label_2
_geom_angle_atom_site_label_3
_geom_angle
_geom_angle_site_symmetry_1
_geom_angle_site_symmetry_3
O1 Cu1 N2 96.93(8) . 4_675
O1 Cu1 O3 99.46(7) . 4_565
N2 Cu1 O3 161.01(8) 4_675 4_565
O1 Cu1 O4 164.75(7) . 4_565
N2 Cu1 O4 98.22(8) 4_675 4_565
O3 Cu1 O4 65.92(7) 4_565 4_565
O1 Cu1 C8 132.01(8) . 4_565
N2 Cu1 C8 130.41(8) 4_675 4_565
O3 Cu1 C8 32.56(7) 4_565 4_565
O4 Cu1 C8 33.45(8) 4_565 4_565
O2 C1 O1 124.8(2) . .
O2 C1 C2 120.9(2) . .
O1 C1 C2 114.2(2) . .
C3 C2 C7 120.1(2) . .
C3 C2 C1 119.8(2) . .
C7 C2 C1 120.1(2) . .
C4 C3 C2 121.0(2) . .
C4 C3 H3 119.5 . .
C2 C3 H3 119.5 . .
C3 C4 C5 119.6(2) . .
C3 C4 N1 117.2(2) . .
C5 C4 N1 123.2(2) . .
C6 C5 C4 118.6(2) . .
C6 C5 H5 120.7 . .
C4 C5 H5 120.7 . .
C7 C6 C5 122.3(2) . .
C7 C6 C8 120.0(2) . .
C5 C6 C8 117.7(2) . .
C6 C7 C2 118.4(2) . .
C6 C7 H7 120.8 . .
C2 C7 H7 120.8 . .
O3 C8 O4 117.6(2) . .
O3 C8 C6 121.9(2) . .
O4 C8 C6 120.5(2) . .
O3 C8 Cu1 58.78(12) . 4_666
O4 C8 Cu1 59.06(12) . 4_666
C6 C8 Cu1 175.48(17) . 4_666
O5 C9 N1 124.7(2) . .
O5 C9 C10 119.3(2) . .
N1 C9 C10 116.0(2) . .
C14 C10 C11 118.1(2) . .
C14 C10 C9 117.6(2) . .
C11 C10 C9 124.1(2) . .
C12 C11 C10 119.1(2) . .
C12 C11 H11 120.4 . .
C10 C11 H11 120.4 . .
N2 C12 C11 122.5(2) . .
N2 C12 H12 118.7 . .
C11 C12 H12 118.7 . .
N2 C13 C14 122.2(2) . .
N2 C13 H13 118.9 . .
C14 C13 H13 118.9 . .
C13 C14 C10 119.7(2) . .
C13 C14 H14 120.1 . .
C10 C14 H14 120.1 . .
C9 N1 C4 126.8(2) . .
C9 N1 H1 116.6 . .
C4 N1 H1 116.6 . .
C12 N2 C13 118.3(2) . .
C12 N2 Cu1 120.29(17) . 4_576
C13 N2 Cu1 121.25(17) . 4_576
C1 O1 Cu1 115.79(15) . .
C8 O3 Cu1 88.67(14) . 4_666
C8 O4 Cu1 87.48(13) . 4_666

loop_
_geom_bond_atom_site_label_1
_geom_bond_atom_site_label_2
_geom_bond_distance
_geom_bond_site_symmetry_2
Cu1 O1 1.8872(17) .
Cu1 N2 1.979(2) 4_675
Cu1 O3 1.9989(17) 4_565
Cu1 O4 2.0064(17) 4_565
Cu1 C8 2.337(2) 4_565
C1 O2 1.235(3) .
C1 O1 1.287(3) .
C1 C2 1.505(3) .
C2 C3 1.392(3) .
C2 C7 1.393(3) .
C3 C4 1.388(3) .
C3 H3 0.9500 .
C4 C5 1.401(3) .
C4 N1 1.408(3) .
C5 C6 1.392(3) .
C5 H5 0.9500 .
C6 C7 1.390(3) .
C6 C8 1.483(3) .
C7 H7 0.9500 .
C8 O3 1.258(3) .
C8 O4 1.290(3) .
C8 Cu1 2.337(2) 4_666
C9 O5 1.225(3) .
C9 N1 1.351(3) .
C9 C10 1.506(3) .
C10 C14 1.388(4) .
C10 C11 1.392(4) .
C11 C12 1.380(4) .
C11 H11 0.9500 .
C12 N2 1.340(3) .
C12 H12 0.9500 .
C13 N2 1.353(3) .
C13 C14 1.370(4) .
C13 H13 0.9500 .
C14 H14 0.9500 .
N1 H1 0.8800 .
N2 Cu1 1.979(2) 4_576
O3 Cu1 1.9989(17) 4_666
O4 Cu1 2.0064(17) 4_666

loop_
_geom_hbond_atom_site_label_D
_geom_hbond_atom_site_label_H
_geom_hbond_atom_site_label_A
_geom_hbond_distance_DH
_geom_hbond_distance_HA
_geom_hbond_distance_DA
_geom_hbond_angle_DHA
_geom_hbond_site_symmetry_A
N1 H1 O2 0.88 2.08 2.944(3) 166.6 2_556
C3 H3 O2 0.95 2.61 3.357(3) 136.1 2_556
C5 H5 O5 0.95 2.26 2.840(3) 118.7 .
C11 H11 O2 0.95 2.49 3.245(3) 136.6 2_556
C12 H12 O4 0.95 2.46 3.061(3) 121.1 1_465
C13 H13 O1 0.95 2.45 2.997(3) 116.6 4_576

loop_
_geom_torsion_atom_site_label_1
_geom_torsion_atom_site_label_2
_geom_torsion_atom_site_label_3
_geom_torsion_atom_site_label_4
_geom_torsion
_geom_torsion_site_symmetry_1
_geom_torsion_site_symmetry_4
O2 C1 C2 C3 179.2(2) . .
O1 C1 C2 C3 -0.5(3) . .
O2 C1 C2 C7 -2.2(3) . .
O1 C1 C2 C7 178.1(2) . .
C7 C2 C3 C4 -0.5(4) . .
C1 C2 C3 C4 178.1(2) . .
C2 C3 C4 C5 1.3(4) . .
C2 C3 C4 N1 -179.2(2) . .
C3 C4 C5 C6 -1.1(3) . .
N1 C4 C5 C6 179.4(2) . .
C4 C5 C6 C7 0.1(4) . .
C4 C5 C6 C8 -178.9(2) . .
C5 C6 C7 C2 0.7(4) . .
C8 C6 C7 C2 179.7(2) . .
C3 C2 C7 C6 -0.5(3) . .
C1 C2 C7 C6 -179.1(2) . .
C7 C6 C8 O3 177.2(2) . .
C5 C6 C8 O3 -3.7(3) . .
C7 C6 C8 O4 -3.0(3) . .
C5 C6 C8 O4 176.1(2) . .
C7 C6 C8 Cu1 81(2) . 4_666
C5 C6 C8 Cu1 -100(2) . 4_666
O5 C9 C10 C14 20.8(3) . .
N1 C9 C10 C14 -159.9(2) . .
O5 C9 C10 C11 -153.9(2) . .
N1 C9 C10 C11 25.4(3) . .
C14 C10 C11 C12 -0.4(4) . .
C9 C10 C11 C12 174.3(2) . .
C10 C11 C12 N2 -0.7(4) . .
N2 C13 C14 C10 0.0(4) . .
C11 C10 C14 C13 0.7(4) . .
C9 C10 C14 C13 -174.4(2) . .
O5 C9 N1 C4 5.4(4) . .
C10 C9 N1 C4 -173.8(2) . .
C3 C4 N1 C9 163.7(2) . .
C5 C4 N1 C9 -16.9(4) . .
C11 C12 N2 C13 1.4(4) . .
C11 C12 N2 Cu1 -174.20(18) . 4_576
C14 C13 N2 C12 -1.0(4) . .
C14 C13 N2 Cu1 174.50(19) . 4_576
O2 C1 O1 Cu1 7.9(3) . .
C2 C1 O1 Cu1 -172.49(15) . .
N2 Cu1 O1 C1 -106.39(17) 4_675 .
O3 Cu1 O1 C1 64.00(17) 4_565 .
O4 Cu1 O1 C1 80.0(3) 4_565 .
C8 Cu1 O1 C1 64.85(19) 4_565 .
O4 C8 O3 Cu1 5.5(2) . 4_666
C6 C8 O3 Cu1 -174.7(2) . 4_666
O3 C8 O4 Cu1 -5.4(2) . 4_666
C6 C8 O4 Cu1 174.76(19) . 4_666
